data_1553714
loop_
_publ_author_name
'Suzuki, Shuichi'
'Nakamura, Fumiya'
'Naota, Takeshi'

_publ_section_title
;
 A direct synthetic method for (nitronyl nitroxide)-substituted
 \p-electronic compounds via a palladium-catalyzed cross-coupling reaction
 with a zinc complex
;
_journal_issue 3
_journal_name_full 'Materials Chemistry Frontiers'
_journal_page_first 591
_journal_paper_doi 10.1039/C7QM00565B
_journal_volume 2
_journal_year 2018
_chemical_formula_moiety 'C25 H24 N3 O2 S'
_chemical_formula_sum 'C25 H24 N3 O2 S'
_chemical_formula_weight 430.54
_chemical_name_systematic 2-(10-Phenyl-10H-phenothiazine-3-yl)-4,4,5,5-tetramethylimidazoline-3-oxide-1-oxyl
_space_group_crystal_system triclinic
_space_group_IT_number 2
_space_group_name_Hall '-P 1'
_space_group_name_H-M_alt 'P -1'
_atom_sites_solution_hydrogens geom
_atom_sites_solution_primary direct
_atom_sites_solution_secondary difmap
_audit_update_record
;
2017-11-30 deposited with the CCDC.
2018-01-18 downloaded from the CCDC.
;
_cell_angle_alpha 81.1923(10)
_cell_angle_beta 77.9080(10)
_cell_angle_gamma 74.017(8)
_cell_formula_units_Z 2
_cell_length_a 8.9325(9)
_cell_length_b 9.7653(11)
_cell_length_c 13.1883(16)
_cell_measurement_reflns_used 2938
_cell_measurement_temperature 150
_cell_measurement_theta_max 27.50
_cell_measurement_theta_min 3.10
_cell_volume 1075.8(2)
_computing_cell_refinement 'CrystalClear-SM Expert 2.1 b45'
_computing_data_collection 'CrystalClear-SM Expert 2.1 b45 (Rigaku, 2015)'
_computing_data_reduction 'CrystalClear-SM Expert 2.1 b45'
_computing_molecular_graphics 'CrystalStructure 4.2.5'
_computing_publication_material 'CrystalStructure 4.2.5 (Rigaku, 2017)'
_computing_structure_refinement 'SHELXL Version 2017/1 (Sheldrick, 2008)'
_computing_structure_solution 'SHELXT Version 2014/5 (Sheldrick, 2014)'
_diffrn_ambient_temperature 150
_diffrn_detector_area_resol_mean 5.814
_diffrn_measured_fraction_theta_full 0.998
_diffrn_measured_fraction_theta_max 0.996
_diffrn_measurement_device_type 'Rigaku XtaLAB P200'
_diffrn_measurement_method \w
_diffrn_radiation_type 'Mo K\a'
_diffrn_radiation_wavelength 0.71075
_diffrn_reflns_av_R_equivalents 0.1995
_diffrn_reflns_Laue_measured_fraction_full 0.998
_diffrn_reflns_Laue_measured_fraction_max 0.996
_diffrn_reflns_limit_h_max 11
_diffrn_reflns_limit_h_min -11
_diffrn_reflns_limit_k_max 12
_diffrn_reflns_limit_k_min -12
_diffrn_reflns_limit_l_max 17
_diffrn_reflns_limit_l_min -17
_diffrn_reflns_number 20985
_diffrn_reflns_point_group_measured_fraction_full 0.998
_diffrn_reflns_point_group_measured_fraction_max 0.996
_diffrn_reflns_theta_full 25.242
_diffrn_reflns_theta_max 27.492
_diffrn_reflns_theta_min 3.111
_diffrn_standards_number 0
_exptl_absorpt_coefficient_mu 0.178
_exptl_absorpt_correction_T_max 0.991
_exptl_absorpt_correction_T_min 0.539
_exptl_absorpt_correction_type multi-scan
_exptl_absorpt_process_details 'REQAB (Rigaku, 1998)'
_exptl_crystal_colour green
_exptl_crystal_density_diffrn 1.329
_exptl_crystal_density_method 'not measured'
_exptl_crystal_description block
_exptl_crystal_F_000 454.00
_exptl_crystal_size_max 0.400
_exptl_crystal_size_mid 0.300
_exptl_crystal_size_min 0.050
_refine_diff_density_max 0.45
_refine_diff_density_min -0.80
_refine_ls_extinction_method none
_refine_ls_goodness_of_fit_ref 1.024
_refine_ls_hydrogen_treatment constr
_refine_ls_number_parameters 280
_refine_ls_number_reflns 4927
_refine_ls_number_restraints 0
_refine_ls_R_factor_all 0.0724
_refine_ls_R_factor_gt 0.0615
_refine_ls_shift/su_max 0.000
_refine_ls_structure_factor_coef Fsqd
_refine_ls_weighting_details 'w = 1/[\s^2^(Fo^2^)+(0.1024P)^2^] where P=(Fo^2^+2Fc^2^)/3'
_refine_ls_weighting_scheme calc
_refine_ls_wR_factor_gt 0.1651
_refine_ls_wR_factor_ref 0.1706
_reflns_Friedel_coverage 0.000
_reflns_number_gt 3913
_reflns_number_total 4927
_reflns_threshold_expression F^2^>2.0\s(F^2^)
_cod_data_source_file c7qm00565b2.cif
_cod_data_source_block 15P
_cod_database_code 1553714

loop_
_space_group_symop_id
_space_group_symop_operation_xyz
1 +X,+Y,+Z
2 -X,-Y,-Z

loop_
_atom_site_label
_atom_site_type_symbol
_atom_site_fract_x
_atom_site_fract_y
_atom_site_fract_z
_atom_site_U_iso_or_equiv
_atom_site_adp_type
_atom_site_occupancy
_atom_site_site_symmetry_order
_atom_site_calc_flag
_atom_site_refinement_flags_posn
_atom_site_refinement_flags_adp
S1 S 0.54706(5) 0.09411(5) 0.31993(3) 0.02748(17) Uani 1 1 d . .
O1 O -0.23244(19) 0.46980(15) 0.43303(11) 0.0405(4) Uani 1 1 d . .
O2 O 0.08797(18) 0.07058(17) 0.58968(11) 0.0419(4) Uani 1 1 d . .
N1 N -0.18177(19) 0.36434(16) 0.49800(11) 0.0249(4) Uani 1 1 d . .
N2 N -0.02739(19) 0.17946(17) 0.57389(11) 0.0252(4) Uani 1 1 d . .
N3 N 0.42134(18) 0.22048(16) 0.11397(11) 0.0207(3) Uani 1 1 d . .
C1 C -0.0397(2) 0.26842(19) 0.48488(13) 0.0236(4) Uani 1 1 d . .
C2 C -0.2862(2) 0.3248(2) 0.59750(13) 0.0244(4) Uani 1 1 d . .
C3 C -0.1588(2) 0.23339(19) 0.66084(13) 0.0226(4) Uani 1 1 d . .
C4 C -0.3898(3) 0.4583(2) 0.64514(16) 0.0373(5) Uani 1 1 d . .
H4A H -0.456928 0.430986 0.709688 0.045 Uiso 1 1 calc R U
H4B H -0.322962 0.514201 0.660632 0.045 Uiso 1 1 calc R U
H4C H -0.456524 0.516197 0.595910 0.045 Uiso 1 1 calc R U
C5 C -0.3858(3) 0.2371(2) 0.56747(16) 0.0358(5) Uani 1 1 d . .
H5A H -0.456365 0.208418 0.629760 0.043 Uiso 1 1 calc R U
H5B H -0.448939 0.295357 0.516400 0.043 Uiso 1 1 calc R U
H5C H -0.315752 0.151515 0.537071 0.043 Uiso 1 1 calc R U
C6 C -0.0926(3) 0.3214(3) 0.71835(16) 0.0395(5) Uani 1 1 d . .
H6A H -0.173230 0.360096 0.776662 0.047 Uiso 1 1 calc R U
H6B H 0.000799 0.260128 0.744996 0.047 Uiso 1 1 calc R U
H6C H -0.062732 0.400382 0.670312 0.047 Uiso 1 1 calc R U
C7 C -0.2067(2) 0.1096(2) 0.73267(14) 0.0281(4) Uani 1 1 d . .
H7A H -0.292505 0.147113 0.788794 0.034 Uiso 1 1 calc R U
H7B H -0.242843 0.051772 0.692902 0.034 Uiso 1 1 calc R U
H7C H -0.115611 0.050048 0.762659 0.034 Uiso 1 1 calc R U
C8 C 0.3534(2) 0.18787(18) 0.30520(13) 0.0194(4) Uani 1 1 d . .
C9 C 0.2398(2) 0.20124(19) 0.39520(13) 0.0219(4) Uani 1 1 d . .
H9 H 0.271323 0.169334 0.461068 0.026 Uiso 1 1 calc R U
C10 C 0.0797(2) 0.26086(19) 0.39060(13) 0.0221(4) Uani 1 1 d . .
C11 C 0.0367(2) 0.3115(2) 0.29347(13) 0.0246(4) Uani 1 1 d . .
H11 H -0.071301 0.353599 0.288769 0.029 Uiso 1 1 calc R U
C12 C 0.1498(2) 0.30116(19) 0.20403(13) 0.0225(4) Uani 1 1 d . .
H12 H 0.118208 0.338085 0.138719 0.027 Uiso 1 1 calc R U
C13 C 0.3098(2) 0.23775(18) 0.20694(12) 0.0189(4) Uani 1 1 d . .
C14 C 0.5857(2) 0.19686(17) 0.11000(13) 0.0185(4) Uani 1 1 d . .
C15 C 0.6858(2) 0.21883(19) 0.01553(13) 0.0224(4) Uani 1 1 d . .
H15 H 0.641879 0.253709 -0.045954 0.027 Uiso 1 1 calc R U
C16 C 0.8483(2) 0.1906(2) 0.00994(14) 0.0261(4) Uani 1 1 d . .
H16 H 0.914403 0.203260 -0.055496 0.031 Uiso 1 1 calc R U
C17 C 0.9148(2) 0.1441(2) 0.09892(14) 0.0267(4) Uani 1 1 d . .
H17 H 1.025734 0.126411 0.095298 0.032 Uiso 1 1 calc R U
C18 C 0.8166(2) 0.12392(19) 0.19350(14) 0.0241(4) Uani 1 1 d . .
H18 H 0.860842 0.093667 0.255207 0.029 Uiso 1 1 calc R U
C19 C 0.6555(2) 0.14715(18) 0.19921(13) 0.0198(4) Uani 1 1 d . .
C20 C 0.3632(2) 0.26855(19) 0.01658(12) 0.0194(4) Uani 1 1 d . .
C21 C 0.3346(2) 0.41207(19) -0.02124(14) 0.0252(4) Uani 1 1 d . .
H21 H 0.351339 0.479619 0.017155 0.030 Uiso 1 1 calc R U
C22 C 0.2812(2) 0.4568(2) -0.11544(14) 0.0278(4) Uani 1 1 d . .
H22 H 0.261409 0.555154 -0.141538 0.033 Uiso 1 1 calc R U
C23 C 0.2570(2) 0.3588(2) -0.17108(14) 0.0285(4) Uani 1 1 d . .
H23 H 0.221596 0.389391 -0.235880 0.034 Uiso 1 1 calc R U
C24 C 0.2842(2) 0.2156(2) -0.13252(15) 0.0296(4) Uani 1 1 d . .
H24 H 0.266341 0.148321 -0.170634 0.036 Uiso 1 1 calc R U
C25 C 0.3377(2) 0.1700(2) -0.03820(14) 0.0246(4) Uani 1 1 d . .
H25 H 0.356371 0.071840 -0.011740 0.030 Uiso 1 1 calc R U

loop_
_atom_site_aniso_label
_atom_site_aniso_U_11
_atom_site_aniso_U_22
_atom_site_aniso_U_33
_atom_site_aniso_U_23
_atom_site_aniso_U_13
_atom_site_aniso_U_12
S1 0.0174(3) 0.0460(3) 0.0149(2) 0.00651(19) -0.00045(18) -0.0080(2)
O1 0.0357(9) 0.0426(8) 0.0252(7) 0.0116(6) 0.0046(7) 0.0040(7)
O2 0.0254(8) 0.0551(9) 0.0265(7) 0.0136(7) 0.0030(6) 0.0052(7)
N1 0.0221(8) 0.0320(8) 0.0150(7) 0.0010(6) 0.0029(6) -0.0042(6)
N2 0.0189(8) 0.0371(9) 0.0149(7) 0.0030(6) 0.0013(6) -0.0056(7)
N3 0.0176(8) 0.0348(8) 0.0103(6) -0.0010(6) -0.0008(6) -0.0093(6)
C1 0.0190(9) 0.0321(10) 0.0169(8) 0.0008(7) 0.0013(7) -0.0068(7)
C2 0.0202(9) 0.0328(10) 0.0167(8) 0.0003(7) 0.0041(7) -0.0079(7)
C3 0.0194(9) 0.0346(10) 0.0130(8) -0.0028(7) 0.0032(7) -0.0097(7)
C4 0.0349(12) 0.0386(11) 0.0268(10) -0.0025(8) 0.0114(9) -0.0034(9)
C5 0.0305(12) 0.0501(12) 0.0297(10) 0.0046(9) -0.0081(9) -0.0177(10)
C6 0.0446(14) 0.0608(14) 0.0228(10) -0.0044(9) -0.0040(9) -0.0303(12)
C7 0.0260(10) 0.0382(10) 0.0170(8) 0.0035(7) 0.0029(8) -0.0110(8)
C8 0.0178(9) 0.0271(8) 0.0149(8) -0.0004(6) -0.0011(7) -0.0104(7)
C9 0.0230(9) 0.0303(9) 0.0127(8) 0.0008(6) -0.0019(7) -0.0097(7)
C10 0.0209(9) 0.0298(9) 0.0150(8) -0.0010(7) 0.0012(7) -0.0094(7)
C11 0.0192(9) 0.0338(9) 0.0185(9) -0.0002(7) -0.0014(7) -0.0057(7)
C12 0.0209(9) 0.0333(9) 0.0134(8) -0.0001(7) -0.0026(7) -0.0087(7)
C13 0.0175(9) 0.0274(8) 0.0126(8) -0.0031(6) 0.0012(7) -0.0093(7)
C14 0.0167(8) 0.0246(8) 0.0156(8) -0.0030(6) -0.0005(7) -0.0086(7)
C15 0.0236(9) 0.0306(9) 0.0133(8) -0.0017(7) 0.0001(7) -0.0100(7)
C16 0.0202(9) 0.0376(10) 0.0184(9) -0.0015(7) 0.0039(7) -0.0101(8)
C17 0.0178(9) 0.0368(10) 0.0240(9) -0.0010(7) 0.0006(8) -0.0085(8)
C18 0.0205(9) 0.0318(9) 0.0204(9) 0.0001(7) -0.0028(7) -0.0095(7)
C19 0.0194(9) 0.0258(8) 0.0141(8) -0.0012(6) 0.0000(7) -0.0081(7)
C20 0.0152(8) 0.0334(9) 0.0108(7) -0.0017(6) 0.0011(6) -0.0109(7)
C21 0.0276(10) 0.0312(10) 0.0195(9) -0.0045(7) -0.0026(8) -0.0121(8)
C22 0.0272(10) 0.0334(10) 0.0222(9) 0.0032(7) -0.0046(8) -0.0096(8)
C23 0.0234(10) 0.0451(11) 0.0171(8) -0.0012(8) -0.0070(7) -0.0072(8)
C24 0.0282(10) 0.0414(11) 0.0242(9) -0.0130(8) -0.0082(8) -0.0089(8)
C25 0.0216(9) 0.0295(9) 0.0240(9) -0.0031(7) -0.0044(8) -0.0081(7)

loop_
_atom_type_symbol
_atom_type_description
_atom_type_scat_dispersion_real
_atom_type_scat_dispersion_imag
_atom_type_scat_source
C C 0.0033 0.0016
;
International Tables for Crystallography
(Vol. C, Tables 4.2.6.8 and 6.1.1.4)
;
H H 0.0000 0.0000
;
International Tables for Crystallography
(Vol. C, Table 6.1.1.4)
;
N N 0.0061 0.0033
;
International Tables for Crystallography
(Vol. C, Tables 4.2.6.8 and 6.1.1.4)
;
O O 0.0106 0.0060
;
International Tables for Crystallography
(Vol. C, Tables 4.2.6.8 and 6.1.1.4)
;
S S 0.1246 0.1234
;
International Tables for Crystallography
(Vol. C, Tables 4.2.6.8 and 6.1.1.4)
;

loop_
_geom_angle_atom_site_label_1
_geom_angle_atom_site_label_2
_geom_angle_atom_site_label_3
_geom_angle
C8 S1 C19 101.08(8)
O1 N1 C1 126.64(15)
O1 N1 C2 121.80(15)
C1 N1 C2 111.31(14)
O2 N2 C1 126.74(16)
O2 N2 C3 121.61(14)
C1 N2 C3 111.25(15)
C13 N3 C14 123.26(14)
C13 N3 C20 117.46(14)
C14 N3 C20 116.96(14)
N1 C1 N2 108.53(15)
N1 C1 C10 125.76(16)
N2 C1 C10 125.71(17)
N1 C2 C4 110.40(15)
N1 C2 C5 106.05(15)
C4 C2 C5 111.32(18)
N1 C2 C3 100.08(14)
C4 C2 C3 114.90(16)
C5 C2 C3 113.13(15)
N2 C3 C7 110.80(15)
N2 C3 C6 105.27(15)
C7 C3 C6 111.18(15)
N2 C3 C2 100.31(13)
C7 C3 C2 114.55(15)
C6 C3 C2 113.78(16)
C2 C4 H4A 109.5
C2 C4 H4B 109.5
H4A C4 H4B 109.5
C2 C4 H4C 109.5
H4A C4 H4C 109.5
H4B C4 H4C 109.5
C2 C5 H5A 109.5
C2 C5 H5B 109.5
H5A C5 H5B 109.5
C2 C5 H5C 109.5
H5A C5 H5C 109.5
H5B C5 H5C 109.5
C3 C6 H6A 109.5
C3 C6 H6B 109.5
H6A C6 H6B 109.5
C3 C6 H6C 109.5
H6A C6 H6C 109.5
H6B C6 H6C 109.5
C3 C7 H7A 109.5
C3 C7 H7B 109.5
H7A C7 H7B 109.5
C3 C7 H7C 109.5
H7A C7 H7C 109.5
H7B C7 H7C 109.5
C9 C8 C13 120.38(16)
C9 C8 S1 116.85(13)
C13 C8 S1 122.57(14)
C8 C9 C10 121.14(16)
C8 C9 H9 119.4
C10 C9 H9 119.4
C11 C10 C9 118.45(16)
C11 C10 C1 120.69(17)
C9 C10 C1 120.85(16)
C12 C11 C10 120.51(17)
C12 C11 H11 119.7
C10 C11 H11 119.7
C11 C12 C13 121.76(16)
C11 C12 H12 119.1
C13 C12 H12 119.1
C12 C13 C8 117.71(16)
C12 C13 N3 120.57(15)
C8 C13 N3 121.68(16)
C15 C14 C19 117.45(16)
C15 C14 N3 120.68(15)
C19 C14 N3 121.85(15)
C16 C15 C14 121.21(16)
C16 C15 H15 119.4
C14 C15 H15 119.4
C17 C16 C15 120.55(17)
C17 C16 H16 119.7
C15 C16 H16 119.7
C16 C17 C18 118.87(17)
C16 C17 H17 120.6
C18 C17 H17 120.6
C19 C18 C17 120.95(17)
C19 C18 H18 119.5
C17 C18 H18 119.5
C18 C19 C14 120.92(16)
C18 C19 S1 116.68(13)
C14 C19 S1 122.08(14)
C25 C20 C21 120.46(16)
C25 C20 N3 119.36(15)
C21 C20 N3 120.18(15)
C20 C21 C22 119.78(17)
C20 C21 H21 120.1
C22 C21 H21 120.1
C23 C22 C21 120.07(17)
C23 C22 H22 120.0
C21 C22 H22 120.0
C22 C23 C24 119.99(17)
C22 C23 H23 120.0
C24 C23 H23 120.0
C23 C24 C25 120.24(17)
C23 C24 H24 119.9
C25 C24 H24 119.9
C20 C25 C24 119.45(17)
C20 C25 H25 120.3
C24 C25 H25 120.3

loop_
_geom_bond_atom_site_label_1
_geom_bond_atom_site_label_2
_geom_bond_distance
S1 C8 1.7558(19)
S1 C19 1.7661(17)
O1 N1 1.2787(19)
O2 N2 1.286(2)
N1 C1 1.350(2)
N1 C2 1.507(2)
N2 C1 1.354(2)
N2 C3 1.500(2)
N3 C13 1.409(2)
N3 C14 1.413(2)
N3 C20 1.449(2)
C1 C10 1.455(2)
C2 C4 1.515(3)
C2 C5 1.534(3)
C2 C3 1.549(3)
C3 C7 1.518(2)
C3 C6 1.527(3)
C4 H4A 0.9800
C4 H4B 0.9800
C4 H4C 0.9800
C5 H5A 0.9800
C5 H5B 0.9800
C5 H5C 0.9800
C6 H6A 0.9800
C6 H6B 0.9800
C6 H6C 0.9800
C7 H7A 0.9800
C7 H7B 0.9800
C7 H7C 0.9800
C8 C9 1.388(2)
C8 C13 1.408(2)
C9 C10 1.398(3)
C9 H9 0.9500
C10 C11 1.393(2)
C11 C12 1.380(2)
C11 H11 0.9500
C12 C13 1.398(2)
C12 H12 0.9500
C14 C15 1.398(2)
C14 C19 1.405(2)
C15 C16 1.389(3)
C15 H15 0.9500
C16 C17 1.384(3)
C16 H16 0.9500
C17 C18 1.388(3)
C17 H17 0.9500
C18 C19 1.381(3)
C18 H18 0.9500
C20 C25 1.380(2)
C20 C21 1.386(2)
C21 C22 1.389(2)
C21 H21 0.9500
C22 C23 1.377(3)
C22 H22 0.9500
C23 C24 1.386(3)
C23 H23 0.9500
C24 C25 1.391(2)
C24 H24 0.9500
C25 H25 0.9500

loop_
_geom_torsion_atom_site_label_1
_geom_torsion_atom_site_label_2
_geom_torsion_atom_site_label_3
_geom_torsion_atom_site_label_4
_geom_torsion
O1 N1 C1 N2 176.03(18)
C2 N1 C1 N2 -9.6(2)
O1 N1 C1 C10 -4.6(3)
C2 N1 C1 C10 169.77(17)
O2 N2 C1 N1 176.74(18)
C3 N2 C1 N1 -10.5(2)
O2 N2 C1 C10 -2.7(3)
C3 N2 C1 C10 170.05(16)
O1 N1 C2 C4 -39.6(2)
C1 N1 C2 C4 145.76(18)
O1 N1 C2 C5 81.1(2)
C1 N1 C2 C5 -93.53(18)
O1 N1 C2 C3 -161.09(17)
C1 N1 C2 C3 24.27(19)
O2 N2 C3 C7 -40.6(2)
C1 N2 C3 C7 146.25(16)
O2 N2 C3 C6 79.7(2)
C1 N2 C3 C6 -93.47(18)
O2 N2 C3 C2 -161.99(17)
C1 N2 C3 C2 24.86(19)
N1 C2 C3 N2 -27.19(16)
C4 C2 C3 N2 -145.41(16)
C5 C2 C3 N2 85.23(17)
N1 C2 C3 C7 -145.87(15)
C4 C2 C3 C7 95.9(2)
C5 C2 C3 C7 -33.4(2)
N1 C2 C3 C6 84.69(17)
C4 C2 C3 C6 -33.5(2)
C5 C2 C3 C6 -162.89(17)
C19 S1 C8 C9 -163.81(14)
C19 S1 C8 C13 21.36(17)
C13 C8 C9 C10 1.6(3)
S1 C8 C9 C10 -173.34(14)
C8 C9 C10 C11 -2.2(3)
C8 C9 C10 C1 177.08(16)
N1 C1 C10 C11 -26.5(3)
N2 C1 C10 C11 152.81(19)
N1 C1 C10 C9 154.19(18)
N2 C1 C10 C9 -26.5(3)
C9 C10 C11 C12 0.8(3)
C1 C10 C11 C12 -178.49(16)
C10 C11 C12 C13 1.2(3)
C11 C12 C13 C8 -1.8(3)
C11 C12 C13 N3 176.00(16)
C9 C8 C13 C12 0.4(3)
S1 C8 C13 C12 175.07(13)
C9 C8 C13 N3 -177.38(15)
S1 C8 C13 N3 -2.7(2)
C14 N3 C13 C12 161.16(16)
C20 N3 C13 C12 -1.0(2)
C14 N3 C13 C8 -21.1(3)
C20 N3 C13 C8 176.73(15)
C13 N3 C14 C15 -162.53(16)
C20 N3 C14 C15 -0.3(2)
C13 N3 C14 C19 19.2(2)
C20 N3 C14 C19 -178.56(16)
C19 C14 C15 C16 0.9(3)
N3 C14 C15 C16 -177.44(16)
C14 C15 C16 C17 -2.1(3)
C15 C16 C17 C18 1.1(3)
C16 C17 C18 C19 1.1(3)
C17 C18 C19 C14 -2.3(3)
C17 C18 C19 S1 171.40(14)
C15 C14 C19 C18 1.3(2)
N3 C14 C19 C18 179.60(16)
C15 C14 C19 S1 -172.08(13)
N3 C14 C19 S1 6.3(2)
C8 S1 C19 C18 163.35(14)
C8 S1 C19 C14 -23.04(16)
C13 N3 C20 C25 -99.0(2)
C14 N3 C20 C25 97.71(19)
C13 N3 C20 C21 81.4(2)
C14 N3 C20 C21 -81.9(2)
C25 C20 C21 C22 -0.6(3)
N3 C20 C21 C22 179.00(16)
C20 C21 C22 C23 0.0(3)
C21 C22 C23 C24 0.7(3)
C22 C23 C24 C25 -0.7(3)
C21 C20 C25 C24 0.6(3)
N3 C20 C25 C24 -179.00(17)
C23 C24 C25 C20 0.0(3)
